data_7246173
loop_
_publ_author_name
'Riefer, Jarno'
'Zapf, Ludwig'
'Sprenger, Jan A. P.'
'Wirthensohn, Raphael'
'Endres, Sebastian'
'P&#xf6;ppler, Ann-Christin'
'Gutmann, Marcus'
'Meinel, Lorenz'
'Ignat'ev, Nikolai V.'
'Finze, Maik'

_publ_section_title
;
 Cyano(fluoro)borate and cyano(hydrido)borate ionic liquids: low-viscosity
 ionic media for electrochemical applications.
;
_journal_issue 6
_journal_name_full 'Physical chemistry chemical physics : PCCP'
_journal_page_first 5037
_journal_page_last 5048
_journal_paper_doi 10.1039/d2cp05725e
_journal_volume 25
_journal_year 2023
_chemical_formula_moiety 'C25 H22 P, C4 B N4'
_chemical_formula_sum 'C29 H22 B N4 P'
_chemical_formula_weight 468.28
_space_group_crystal_system triclinic
_space_group_IT_number 2
_space_group_name_Hall '-P 1'
_space_group_name_H-M_alt 'P -1'
_atom_sites_solution_hydrogens geom
_atom_sites_solution_primary dual
_atom_sites_solution_secondary difmap
_audit_creation_method SHELXL-2018/3
_audit_update_record
;
2022-11-01 deposited with the CCDC.	2023-01-18 downloaded from the CCDC.
;
_cell_angle_alpha 111.5240(10)
_cell_angle_beta 90.5650(10)
_cell_angle_gamma 100.9360(10)
_cell_formula_units_Z 2
_cell_length_a 8.90030(10)
_cell_length_b 11.6360(2)
_cell_length_c 13.5576(2)
_cell_measurement_reflns_used 18103
_cell_measurement_temperature 100(2)
_cell_measurement_theta_max 76.6130
_cell_measurement_theta_min 3.5340
_cell_volume 1277.58(3)
_computing_cell_refinement 'CrysAlisPro 1.171.40.45a (Rigaku OD, 2019)'
_computing_data_collection 'CrysAlisPro 1.171.40.45a (Rigaku OD, 2019)'
_computing_data_reduction 'CrysAlisPro 1.171.40.45a (Rigaku OD, 2019)'
_computing_molecular_graphics 'SHELXL-2014/7 (Sheldrick, 2014)'
_computing_publication_material 'Olex2 (Dolomanov et al., 2009)'
_computing_structure_refinement 'SHELXL-2014/7 (Sheldrick, 2014)'
_computing_structure_solution 'Olex2 (Dolomanov et al., 2009)'
_diffrn_ambient_temperature 100(2)
_diffrn_detector 'CCD plate'
_diffrn_detector_area_resol_mean 10.0000
_diffrn_detector_type HyPix
_diffrn_measured_fraction_theta_full 0.999
_diffrn_measured_fraction_theta_max 0.986
_diffrn_measurement_device_type 'XtaLAB Synergy, Dualflex, HyPix'
_diffrn_measurement_method '\w scans'
_diffrn_radiation_probe x-ray
_diffrn_radiation_type CuK\a
_diffrn_radiation_wavelength 1.54184
_diffrn_reflns_av_R_equivalents 0.0377
_diffrn_reflns_av_unetI/netI 0.0273
_diffrn_reflns_Laue_measured_fraction_full 0.999
_diffrn_reflns_Laue_measured_fraction_max 0.986
_diffrn_reflns_limit_h_max 10
_diffrn_reflns_limit_h_min -11
_diffrn_reflns_limit_k_max 14
_diffrn_reflns_limit_k_min -14
_diffrn_reflns_limit_l_max 17
_diffrn_reflns_limit_l_min -17
_diffrn_reflns_number 26896
_diffrn_reflns_point_group_measured_fraction_full 0.999
_diffrn_reflns_point_group_measured_fraction_max 0.986
_diffrn_reflns_theta_full 72.000
_diffrn_reflns_theta_max 77.514
_diffrn_reflns_theta_min 3.518
_diffrn_source 'micro-focus sealed X-ray tube'
_diffrn_source_type 'PhotonJet (Cu) X-ray Source'
_exptl_absorpt_coefficient_mu 1.133
_exptl_absorpt_correction_T_max 1.000
_exptl_absorpt_correction_T_min 0.526
_exptl_absorpt_correction_type gaussian
_exptl_absorpt_process_details
;
CrysAlisPro 1.171.40.45a (Rigaku Oxford Diffraction, 2019)
Empirical absorption correction using spherical harmonics,
 implemented in SCALE3 ABSPACK scaling algorithm.
;
_exptl_crystal_colour 'clear colourless'
_exptl_crystal_density_diffrn 1.217
_exptl_crystal_description block
_exptl_crystal_F_000 488
_exptl_crystal_size_max 0.276
_exptl_crystal_size_mid 0.222
_exptl_crystal_size_min 0.134
_refine_diff_density_max 0.374
_refine_diff_density_min -0.469
_refine_diff_density_rms 0.046
_refine_ls_extinction_method none
_refine_ls_goodness_of_fit_ref 1.088
_refine_ls_hydrogen_treatment constr
_refine_ls_matrix_type full
_refine_ls_number_parameters 316
_refine_ls_number_reflns 5356
_refine_ls_number_restraints 0
_refine_ls_restrained_S_all 1.088
_refine_ls_R_factor_all 0.0377
_refine_ls_R_factor_gt 0.0362
_refine_ls_shift/su_max 0.001
_refine_ls_shift/su_mean 0.000
_refine_ls_structure_factor_coef Fsqd
_refine_ls_weighting_details 'w=1/[\s^2^(Fo^2^)+(0.0440P)^2^+0.4619P] where P=(Fo^2^+2Fc^2^)/3'
_refine_ls_weighting_scheme calc
_refine_ls_wR_factor_gt 0.0929
_refine_ls_wR_factor_ref 0.0941
_reflns_Friedel_coverage 0.000
_reflns_number_gt 5031
_reflns_number_total 5356
_reflns_threshold_expression 'I > 2\s(I)'
_cod_data_source_file d2cp05725e2.cif
_cod_data_source_block LuZa024_JaRi_a
_cod_depositor_comments 'Adding full bibliography for 7246167--7246175.cif.'
_cod_database_code 7246173
_shelx_shelxl_version_number 2018/3
_shelx_space_group_comment
;
The symmetry employed for this shelxl refinement is uniquely defined
by the following loop, which should always be used as a source of
symmetry information in preference to the above space-group names.
They are only intended as comments.
;
_oxdiff_exptl_absorpt_empirical_full_min 0.375
_oxdiff_exptl_absorpt_empirical_full_max 3.797
_oxdiff_exptl_absorpt_empirical_details
;
Empirical correction (ABSPACK) includes:
- Absorption correction using spherical harmonics
- Frame scaling
;

loop_
_space_group_symop_operation_xyz
'x, y, z'
'-x, -y, -z'

loop_
_atom_site_label
_atom_site_type_symbol
_atom_site_fract_x
_atom_site_fract_y
_atom_site_fract_z
_atom_site_U_iso_or_equiv
_atom_site_adp_type
_atom_site_occupancy
_atom_site_site_symmetry_order
_atom_site_calc_flag
_atom_site_refinement_flags_posn
_atom_site_refinement_flags_adp
_atom_site_refinement_flags_occupancy
_atom_site_disorder_assembly
_atom_site_disorder_group
P001 P 0.73109(3) 0.64023(3) 0.79895(2) 0.01668(9) Uani 1 1 d . . . . .
N002 N 0.46179(13) -0.36985(10) 0.10210(9) 0.0263(2) Uani 1 1 d . . . . .
N003 N 0.48306(14) 0.02448(11) 0.34225(10) 0.0318(3) Uani 1 1 d . . . . .
N004 N 0.87048(13) -0.17887(11) 0.33094(10) 0.0302(3) Uani 1 1 d . . . . .
N005 N 0.76758(16) -0.04112(11) 0.06855(10) 0.0350(3) Uani 1 1 d . . . . .
C006 C 0.84495(14) 0.62245(11) 0.98159(9) 0.0202(2) Uani 1 1 d . . . . .
H006 H 0.745969 0.573439 0.980126 0.024 Uiso 1 1 calc R U . . .
C007 C 0.70055(13) 0.47779(11) 0.71031(9) 0.0181(2) Uani 1 1 d . . . . .
C008 C 0.41641(13) 0.64302(11) 0.78986(9) 0.0192(2) Uani 1 1 d . . . . .
C009 C 0.87869(13) 0.67193(11) 0.90251(9) 0.0184(2) Uani 1 1 d . . . . .
C00A C 0.79501(14) 0.40186(12) 0.72554(10) 0.0212(2) Uani 1 1 d . . . . .
H00A H 0.874579 0.436433 0.781879 0.025 Uiso 1 1 calc R U . . .
C00B C 0.53778(14) -0.27274(11) 0.14906(9) 0.0209(2) Uani 1 1 d . . . . .
C00C C 0.58363(14) 0.42674(12) 0.62668(10) 0.0217(2) Uani 1 1 d . . . . .
H00C H 0.519990 0.478393 0.615187 0.026 Uiso 1 1 calc R U . . .
C00D C 0.78779(13) 0.74138(11) 0.72717(9) 0.0190(2) Uani 1 1 d . . . . .
C00E C 0.95725(14) 0.64569(12) 1.06182(10) 0.0222(2) Uani 1 1 d . . . . .
H00E H 0.935017 0.612811 1.115876 0.027 Uiso 1 1 calc R U . . .
C00F C 0.55844(13) 0.67552(12) 0.86433(9) 0.0206(2) Uani 1 1 d . . . . .
H00B H 0.538396 0.628710 0.912435 0.025 Uiso 1 1 calc R U . . .
H00D H 0.577790 0.766800 0.908841 0.025 Uiso 1 1 calc R U . . .
C00G C 0.31240(14) 0.52964(12) 0.76883(10) 0.0227(2) Uani 1 1 d . . . . .
H00G H 0.329921 0.474634 0.802996 0.027 Uiso 1 1 calc R U . . .
C00H C 0.56173(15) 0.30006(12) 0.56085(10) 0.0247(3) Uani 1 1 d . . . . .
H00H H 0.482063 0.264715 0.504573 0.030 Uiso 1 1 calc R U . . .
C00I C 0.82249(14) 0.87225(12) 0.78388(10) 0.0228(2) Uani 1 1 d . . . . .
H00I H 0.812392 0.906060 0.858201 0.027 Uiso 1 1 calc R U . . .
C00J C 0.55127(15) -0.04497(12) 0.28875(10) 0.0240(3) Uani 1 1 d . . . . .
C00K C 1.10252(14) 0.71694(12) 1.06379(10) 0.0234(3) Uani 1 1 d . . . . .
H00K H 1.179315 0.731979 1.118777 0.028 Uiso 1 1 calc R U . . .
C00L C 0.77786(14) -0.16062(11) 0.28252(10) 0.0227(3) Uani 1 1 d . . . . .
C00M C 1.02385(14) 0.74397(11) 0.90468(10) 0.0213(2) Uani 1 1 d . . . . .
H00M H 1.046416 0.777772 0.851223 0.026 Uiso 1 1 calc R U . . .
C00N C 0.72122(15) -0.08138(12) 0.13041(10) 0.0247(3) Uani 1 1 d . . . . .
C00O C 0.84960(15) 0.77314(13) 0.56541(10) 0.0260(3) Uani 1 1 d . . . . .
H00O H 0.858330 0.739895 0.490894 0.031 Uiso 1 1 calc R U . . .
C00P C 0.77289(15) 0.27566(12) 0.65842(10) 0.0250(3) Uani 1 1 d . . . . .
H00P H 0.838011 0.224154 0.668338 0.030 Uiso 1 1 calc R U . . .
C00Q C 0.88439(15) 0.90259(13) 0.62143(11) 0.0267(3) Uani 1 1 d . . . . .
H00Q H 0.917012 0.957814 0.585185 0.032 Uiso 1 1 calc R U . . .
C00R C 0.80202(14) 0.69191(12) 0.61796(10) 0.0217(2) Uani 1 1 d . . . . .
H00R H 0.779289 0.603126 0.579729 0.026 Uiso 1 1 calc R U . . .
C00S C 0.38851(15) 0.72420(12) 0.74064(10) 0.0238(3) Uani 1 1 d . . . . .
H00S H 0.458480 0.802180 0.755012 0.029 Uiso 1 1 calc R U . . .
C00T C 0.65567(15) 0.22492(12) 0.57691(10) 0.0257(3) Uani 1 1 d . . . . .
H00T H 0.639614 0.138241 0.531830 0.031 Uiso 1 1 calc R U . . .
C00U C 0.87173(15) 0.95189(12) 0.73036(11) 0.0263(3) Uani 1 1 d . . . . .
H00U H 0.896945 1.040672 0.768421 0.032 Uiso 1 1 calc R U . . .
C00V C 1.13529(14) 0.76595(12) 0.98569(10) 0.0244(3) Uani 1 1 d . . . . .
H00V H 1.234476 0.814856 0.987490 0.029 Uiso 1 1 calc R U . . .
C00W C 0.18332(15) 0.49639(13) 0.69832(11) 0.0281(3) Uani 1 1 d . . . . .
H00W H 0.113327 0.418345 0.683620 0.034 Uiso 1 1 calc R U . . .
C00X C 0.15640(15) 0.57719(15) 0.64920(11) 0.0310(3) Uani 1 1 d . . . . .
H00X H 0.067982 0.554485 0.600858 0.037 Uiso 1 1 calc R U . . .
C00Y C 0.25863(16) 0.69106(14) 0.67073(11) 0.0305(3) Uani 1 1 d . . . . .
H00Y H 0.239662 0.746579 0.637493 0.037 Uiso 1 1 calc R U . . .
B00Z B 0.64780(16) -0.13901(13) 0.21349(11) 0.0211(3) Uani 1 1 d . . . . .

loop_
_atom_site_aniso_label
_atom_site_aniso_U_11
_atom_site_aniso_U_22
_atom_site_aniso_U_33
_atom_site_aniso_U_23
_atom_site_aniso_U_13
_atom_site_aniso_U_12
P001 0.01769(15) 0.01704(15) 0.01452(15) 0.00587(11) 0.00066(10) 0.00193(11)
N002 0.0269(5) 0.0237(5) 0.0248(5) 0.0070(4) 0.0040(4) 0.0012(4)
N003 0.0378(6) 0.0249(6) 0.0302(6) 0.0065(5) 0.0019(5) 0.0086(5)
N004 0.0290(6) 0.0317(6) 0.0320(6) 0.0163(5) -0.0010(5) 0.0031(5)
N005 0.0482(7) 0.0274(6) 0.0266(6) 0.0120(5) 0.0031(5) -0.0025(5)
C006 0.0214(6) 0.0182(5) 0.0205(6) 0.0072(5) 0.0014(4) 0.0032(4)
C007 0.0187(5) 0.0172(5) 0.0167(5) 0.0059(4) 0.0026(4) 0.0009(4)
C008 0.0185(5) 0.0211(6) 0.0182(5) 0.0066(5) 0.0043(4) 0.0059(4)
C009 0.0207(6) 0.0172(5) 0.0159(5) 0.0043(4) 0.0008(4) 0.0045(4)
C00A 0.0209(6) 0.0230(6) 0.0195(6) 0.0088(5) 0.0007(4) 0.0027(5)
C00B 0.0230(6) 0.0213(6) 0.0193(6) 0.0086(5) 0.0038(4) 0.0048(5)
C00C 0.0205(6) 0.0244(6) 0.0194(6) 0.0074(5) 0.0011(4) 0.0043(5)
C00D 0.0175(5) 0.0209(6) 0.0194(6) 0.0093(5) 0.0008(4) 0.0023(4)
C00E 0.0272(6) 0.0220(6) 0.0188(6) 0.0084(5) 0.0013(5) 0.0068(5)
C00F 0.0214(6) 0.0229(6) 0.0173(5) 0.0071(5) 0.0033(4) 0.0050(5)
C00G 0.0215(6) 0.0205(6) 0.0269(6) 0.0091(5) 0.0061(5) 0.0057(5)
C00H 0.0234(6) 0.0256(6) 0.0191(6) 0.0041(5) -0.0010(5) 0.0001(5)
C00I 0.0249(6) 0.0226(6) 0.0196(6) 0.0073(5) 0.0025(5) 0.0035(5)
C00J 0.0294(6) 0.0189(6) 0.0221(6) 0.0079(5) -0.0020(5) 0.0013(5)
C00K 0.0241(6) 0.0235(6) 0.0205(6) 0.0054(5) -0.0039(5) 0.0061(5)
C00L 0.0252(6) 0.0196(6) 0.0222(6) 0.0086(5) 0.0034(5) 0.0003(5)
C00M 0.0218(6) 0.0220(6) 0.0196(6) 0.0081(5) 0.0019(4) 0.0030(5)
C00N 0.0297(6) 0.0185(6) 0.0216(6) 0.0057(5) -0.0021(5) -0.0010(5)
C00O 0.0304(7) 0.0292(7) 0.0189(6) 0.0110(5) 0.0023(5) 0.0034(5)
C00P 0.0300(6) 0.0227(6) 0.0237(6) 0.0089(5) 0.0040(5) 0.0081(5)
C00Q 0.0300(7) 0.0266(6) 0.0270(6) 0.0163(5) 0.0021(5) 0.0015(5)
C00R 0.0234(6) 0.0217(6) 0.0194(6) 0.0080(5) 0.0003(4) 0.0029(5)
C00S 0.0251(6) 0.0244(6) 0.0250(6) 0.0119(5) 0.0052(5) 0.0066(5)
C00T 0.0321(7) 0.0194(6) 0.0216(6) 0.0046(5) 0.0037(5) 0.0026(5)
C00U 0.0300(7) 0.0204(6) 0.0276(7) 0.0094(5) 0.0017(5) 0.0020(5)
C00V 0.0203(6) 0.0246(6) 0.0254(6) 0.0077(5) -0.0007(5) 0.0013(5)
C00W 0.0204(6) 0.0261(6) 0.0297(7) 0.0017(5) 0.0037(5) 0.0037(5)
C00X 0.0218(6) 0.0435(8) 0.0226(6) 0.0046(6) -0.0008(5) 0.0107(6)
C00Y 0.0306(7) 0.0424(8) 0.0272(7) 0.0188(6) 0.0056(5) 0.0160(6)
B00Z 0.0244(7) 0.0181(6) 0.0197(6) 0.0074(5) -0.0002(5) 0.0014(5)

loop_
_atom_type_symbol
_atom_type_description
_atom_type_scat_dispersion_real
_atom_type_scat_dispersion_imag
_atom_type_scat_source
C C 0.0181 0.0091 'International Tables Vol C Tables 4.2.6.8 and 6.1.1.4'
H H 0.0000 0.0000 'International Tables Vol C Tables 4.2.6.8 and 6.1.1.4'
B B 0.0090 0.0039 'International Tables Vol C Tables 4.2.6.8 and 6.1.1.4'
N N 0.0311 0.0180 'International Tables Vol C Tables 4.2.6.8 and 6.1.1.4'
P P 0.2955 0.4335 'International Tables Vol C Tables 4.2.6.8 and 6.1.1.4'

loop_
_geom_angle_atom_site_label_1
_geom_angle_atom_site_label_2
_geom_angle_atom_site_label_3
_geom_angle
_geom_angle_site_symmetry_1
_geom_angle_site_symmetry_3
_geom_angle_publ_flag
C00D P001 C007 110.06(5) . . ?
C00D P001 C009 109.34(5) . . ?
C007 P001 C009 109.84(5) . . ?
C00D P001 C00F 109.82(6) . . ?
C007 P001 C00F 111.04(6) . . ?
C009 P001 C00F 106.67(5) . . ?
C00E C006 C009 119.35(11) . . ?
C00E C006 H006 120.3 . . ?
C009 C006 H006 120.3 . . ?
C00A C007 C00C 119.90(11) . . ?
C00A C007 P001 119.01(9) . . ?
C00C C007 P001 121.09(9) . . ?
C00G C008 C00S 119.42(11) . . ?
C00G C008 C00F 119.52(11) . . ?
C00S C008 C00F 121.05(11) . . ?
C00M C009 C006 120.35(11) . . ?
C00M C009 P001 121.09(9) . . ?
C006 C009 P001 118.56(9) . . ?
C00P C00A C007 120.05(11) . . ?
C00P C00A H00A 120.0 . . ?
C007 C00A H00A 120.0 . . ?
N002 C00B B00Z 178.41(13) . . ?
C00H C00C C007 119.45(11) . . ?
C00H C00C H00C 120.3 . . ?
C007 C00C H00C 120.3 . . ?
C00R C00D C00I 120.28(11) . . ?
C00R C00D P001 121.25(9) . . ?
C00I C00D P001 118.44(9) . . ?
C006 C00E C00K 120.39(11) . . ?
C006 C00E H00E 119.8 . . ?
C00K C00E H00E 119.8 . . ?
C008 C00F P001 114.80(8) . . ?
C008 C00F H00B 108.6 . . ?
P001 C00F H00B 108.6 . . ?
C008 C00F H00D 108.6 . . ?
P001 C00F H00D 108.6 . . ?
H00B C00F H00D 107.5 . . ?
C00W C00G C008 120.41(12) . . ?
C00W C00G H00G 119.8 . . ?
C008 C00G H00G 119.8 . . ?
C00T C00H C00C 120.30(12) . . ?
C00T C00H H00H 119.9 . . ?
C00C C00H H00H 119.9 . . ?
C00U C00I C00D 119.29(11) . . ?
C00U C00I H00I 120.4 . . ?
C00D C00I H00I 120.4 . . ?
N003 C00J B00Z 178.69(14) . . ?
C00V C00K C00E 120.09(11) . . ?
C00V C00K H00K 120.0 . . ?
C00E C00K H00K 120.0 . . ?
N004 C00L B00Z 178.54(14) . . ?
C00V C00M C009 119.47(11) . . ?
C00V C00M H00M 120.3 . . ?
C009 C00M H00M 120.3 . . ?
N005 C00N B00Z 176.98(14) . . ?
C00Q C00O C00R 120.15(12) . . ?
C00Q C00O H00O 119.9 . . ?
C00R C00O H00O 119.9 . . ?
C00T C00P C00A 119.94(12) . . ?
C00T C00P H00P 120.0 . . ?
C00A C00P H00P 120.0 . . ?
C00O C00Q C00U 120.25(12) . . ?
C00O C00Q H00Q 119.9 . . ?
C00U C00Q H00Q 119.9 . . ?
C00O C00R C00D 119.64(12) . . ?
C00O C00R H00R 120.2 . . ?
C00D C00R H00R 120.2 . . ?
C00Y C00S C008 120.01(12) . . ?
C00Y C00S H00S 120.0 . . ?
C008 C00S H00S 120.0 . . ?
C00P C00T C00H 120.36(12) . . ?
C00P C00T H00T 119.8 . . ?
C00H C00T H00T 119.8 . . ?
C00I C00U C00Q 120.37(12) . . ?
C00I C00U H00U 119.8 . . ?
C00Q C00U H00U 119.8 . . ?
C00K C00V C00M 120.35(12) . . ?
C00K C00V H00V 119.8 . . ?
C00M C00V H00V 119.8 . . ?
C00G C00W C00X 119.96(12) . . ?
C00G C00W H00W 120.0 . . ?
C00X C00W H00W 120.0 . . ?
C00Y C00X C00W 119.96(12) . . ?
C00Y C00X H00X 120.0 . . ?
C00W C00X H00X 120.0 . . ?
C00X C00Y C00S 120.24(13) . . ?
C00X C00Y H00Y 119.9 . . ?
C00S C00Y H00Y 119.9 . . ?
C00J B00Z C00L 110.33(10) . . ?
C00J B00Z C00N 108.79(10) . . ?
C00L B00Z C00N 110.95(10) . . ?
C00J B00Z C00B 109.96(10) . . ?
C00L B00Z C00B 108.13(10) . . ?
C00N B00Z C00B 108.65(10) . . ?

loop_
_geom_bond_atom_site_label_1
_geom_bond_atom_site_label_2
_geom_bond_distance
_geom_bond_site_symmetry_2
_geom_bond_publ_flag
P001 C00D 1.7921(12) . ?
P001 C007 1.7952(12) . ?
P001 C009 1.7980(12) . ?
P001 C00F 1.8207(12) . ?
N002 C00B 1.1460(17) . ?
N003 C00J 1.1456(18) . ?
N004 C00L 1.1461(17) . ?
N005 C00N 1.1466(18) . ?
C006 C00E 1.3840(17) . ?
C006 C009 1.4017(16) . ?
C006 H006 0.9500 . ?
C007 C00A 1.3937(17) . ?
C007 C00C 1.4033(16) . ?
C008 C00G 1.3907(17) . ?
C008 C00S 1.3956(17) . ?
C008 C00F 1.5078(16) . ?
C009 C00M 1.3939(17) . ?
C00A C00P 1.3891(18) . ?
C00A H00A 0.9500 . ?
C00B B00Z 1.5971(18) . ?
C00C C00H 1.3892(18) . ?
C00C H00C 0.9500 . ?
C00D C00R 1.3949(17) . ?
C00D C00I 1.4012(17) . ?
C00E C00K 1.3914(18) . ?
C00E H00E 0.9500 . ?
C00F H00B 0.9900 . ?
C00F H00D 0.9900 . ?
C00G C00W 1.3863(18) . ?
C00G H00G 0.9500 . ?
C00H C00T 1.3872(19) . ?
C00H H00H 0.9500 . ?
C00I C00U 1.3866(18) . ?
C00I H00I 0.9500 . ?
C00J B00Z 1.5910(19) . ?
C00K C00V 1.3847(18) . ?
C00K H00K 0.9500 . ?
C00L B00Z 1.5939(18) . ?
C00M C00V 1.3898(17) . ?
C00M H00M 0.9500 . ?
C00N B00Z 1.5963(18) . ?
C00O C00Q 1.3858(19) . ?
C00O C00R 1.3887(17) . ?
C00O H00O 0.9500 . ?
C00P C00T 1.3867(19) . ?
C00P H00P 0.9500 . ?
C00Q C00U 1.3889(19) . ?
C00Q H00Q 0.9500 . ?
C00R H00R 0.9500 . ?
C00S C00Y 1.3872(19) . ?
C00S H00S 0.9500 . ?
C00T H00T 0.9500 . ?
C00U H00U 0.9500 . ?
C00V H00V 0.9500 . ?
C00W C00X 1.388(2) . ?
C00W H00W 0.9500 . ?
C00X C00Y 1.386(2) . ?
C00X H00X 0.9500 . ?
C00Y H00Y 0.9500 . ?
